data_7235046
loop_
_publ_author_name
'Yu-Jen Cheng'
'Siao-Yin Yu'
'Song-Cheng Lin'
'Jiann T. Lin'
'Li-Yin Chen'
'Dai-Sin Hsiu'
'Yuh Sheng Wen'
'Mandy M. Lee'
'Shih-Sheng Sun'

_publ_section_title
;
 A phenothiazine/dimesitylborane hybrid material as a bipolar transport
 host of red phosphor
;
_journal_name_full 'Journal of Materials Chemistry C'
_journal_page_first 9499
_journal_page_last 9508
_journal_paper_doi 10.1039/C6TC03335K
_journal_volume 4
_journal_year 2016
_chemical_formula_moiety 'C63 H65 B2 N S'
_chemical_formula_sum 'C63 H65 B2 N S'
_chemical_formula_weight 889.84
_chemical_name_systematic CC-MP8
_space_group_IT_number 14
_space_group_name_Hall '-P 2yn'
_space_group_name_H-M_alt 'P 1 21/n 1'
_symmetry_cell_setting monoclinic
_symmetry_Int_Tables_number 14
_symmetry_space_group_name_Hall '-P 2yn'
_symmetry_space_group_name_H-M 'P 1 21/n 1'
_atom_sites_solution_hydrogens geom
_cell_angle_alpha 90
_cell_angle_beta 96.177(2)
_cell_angle_gamma 90
_cell_formula_units_Z 4
_cell_length_a 12.7131(4)
_cell_length_b 31.5821(11)
_cell_length_c 13.1493(4)
_cell_measurement_reflns_used 9893
_cell_measurement_temperature 100.0(2)
_cell_measurement_theta_max 21.3
_cell_measurement_theta_min 2.36
_cell_volume 5248.9(3)
_computing_cell_refinement 'Bruker SAINT'
_computing_data_collection 'Bruker APEX2'
_computing_data_reduction 'Bruker SAINT'
_computing_molecular_graphics 'Bruker SHELXTL'
_computing_publication_material 'Bruker SHELXTL'
_computing_structure_refinement 'SHELXL-2014 (Sheldrick, 2014)'
_computing_structure_solution 'SHELXS-97 (Sheldrick 2008)'
_diffrn_ambient_temperature 100.0(2)
_diffrn_measured_fraction_theta_full 1
_diffrn_measured_fraction_theta_max 1
_diffrn_measurement_device_type 'Bruker APEX-II CCD'
_diffrn_measurement_method '\f and \w scans'
_diffrn_radiation_monochromator graphite
_diffrn_radiation_type MoK\a
_diffrn_radiation_wavelength 0.71073
_diffrn_reflns_av_R_equivalents 0.0878
_diffrn_reflns_Laue_measured_fraction_full 1
_diffrn_reflns_Laue_measured_fraction_max 1
_diffrn_reflns_limit_h_max 16
_diffrn_reflns_limit_h_min -16
_diffrn_reflns_limit_k_max 40
_diffrn_reflns_limit_k_min -40
_diffrn_reflns_limit_l_max 16
_diffrn_reflns_limit_l_min -16
_diffrn_reflns_number 176328
_diffrn_reflns_point_group_measured_fraction_full 1
_diffrn_reflns_point_group_measured_fraction_max 1
_diffrn_reflns_theta_full 25
_diffrn_reflns_theta_max 27.102
_diffrn_reflns_theta_min 1.29
_diffrn_standards_number 0
_exptl_absorpt_coefficient_mu 0.101
_exptl_absorpt_correction_T_max 0.9705
_exptl_absorpt_correction_T_min 0.9232
_exptl_absorpt_correction_type multi-scan
_exptl_absorpt_process_details 'Bruker SADABS, 1996'
_exptl_crystal_colour yellow
_exptl_crystal_density_diffrn 1.126
_exptl_crystal_density_meas ?
_exptl_crystal_description prism
_exptl_crystal_F_000 1904
_exptl_crystal_size_max 0.36
_exptl_crystal_size_mid 0.3
_exptl_crystal_size_min 0.3
_refine_diff_density_max 0.38
_refine_diff_density_min -0.623
_refine_diff_density_rms 0.056
_refine_ls_extinction_coef 0.0032(3)
_refine_ls_extinction_expression Fc^*^=kFc[1+0.001xFc^2^\l^3^/sin(2\q)]^-1/4^
_refine_ls_extinction_method SHELXL
_refine_ls_goodness_of_fit_ref 1.04
_refine_ls_hydrogen_treatment constr
_refine_ls_matrix_type full
_refine_ls_number_parameters 616
_refine_ls_number_reflns 11571
_refine_ls_number_restraints 0
_refine_ls_restrained_S_all 1.04
_refine_ls_R_factor_all 0.0763
_refine_ls_R_factor_gt 0.0532
_refine_ls_shift/su_max 0.001
_refine_ls_shift/su_mean 0
_refine_ls_structure_factor_coef Fsqd
_refine_ls_weighting_details 'w=1/[\s^2^(Fo^2^)+(0.0592P)^2^+2.7296P] where P=(Fo^2^+2Fc^2^)/3'
_refine_ls_weighting_scheme calc
_refine_ls_wR_factor_gt 0.1233
_refine_ls_wR_factor_ref 0.1394
_reflns_number_gt 8726
_reflns_number_total 11571
_reflns_threshold_expression 'I > 2\s(I)'
_cod_data_source_file J-Mater-Chem-C-2016-4-9499.cif
_cod_data_source_block i15669
_cod_depositor_comments
;
The following automatic conversions were performed:

data item '_exptl_crystal_density_meas' value 'not measured' was
changed to '?' -- the value is perceived as not measured.

Automatic conversion script
Id: cif_fix_values 6909 2019-04-08 15:41:33Z antanas 
;
_cod_original_sg_symbol_H-M 'P 21/n'
_cod_database_code 7235046

loop_
_symmetry_equiv_pos_as_xyz
'x, y, z'
'-x+1/2, y+1/2, -z+1/2'
'-x, -y, -z'
'x-1/2, -y-1/2, z-1/2'

loop_
_atom_site_label
_atom_site_type_symbol
_atom_site_fract_x
_atom_site_fract_y
_atom_site_fract_z
_atom_site_U_iso_or_equiv
_atom_site_adp_type
_atom_site_occupancy
_atom_site_calc_flag
_atom_site_disorder_assembly
_atom_site_disorder_group
S1 S -0.01291(3) 0.52607(2) 0.83473(4) 0.02685(13) Uani 1 d . .
N1 N 0.19872(11) 0.55786(5) 0.95157(11) 0.0226(3) Uani 1 d . .
B1 B 0.06206(15) 0.32957(6) 0.54827(16) 0.0216(4) Uani 1 d . .
B2 B 0.41789(15) 0.39096(6) 0.45875(16) 0.0211(4) Uani 1 d . .
C1 C 0.22382(13) 0.45815(6) 0.73887(13) 0.0211(4) Uani 1 d . .
C2 C 0.12563(13) 0.47505(6) 0.75564(13) 0.0209(4) Uani 1 d . .
H2 H 0.0637 0.4642 0.7176 0.025 Uiso 1 calc . .
C3 C 0.11562(13) 0.50710(6) 0.82587(13) 0.0198(4) Uani 1 d . .
C4 C 0.00487(14) 0.55719(6) 0.94610(13) 0.0215(4) Uani 1 d . .
C5 C -0.08614(14) 0.56982(6) 0.98759(14) 0.0247(4) Uani 1 d . .
H5 H -0.1529 0.5591 0.9595 0.03 Uiso 1 calc . .
C6 C -0.08116(15) 0.59778(6) 1.06931(15) 0.0284(4) Uani 1 d . .
H6 H -0.1439 0.6065 1.0967 0.034 Uiso 1 calc . .
C7 C 0.01618(15) 0.61271(6) 1.11020(15) 0.0308(4) Uani 1 d . .
H7 H 0.0205 0.6321 1.1658 0.037 Uiso 1 calc . .
C8 C 0.10782(15) 0.59972(6) 1.07086(15) 0.0278(4) Uani 1 d . .
H8 H 0.1742 0.6103 1.1001 0.033 Uiso 1 calc . .
C9 C 0.10424(13) 0.57138(5) 0.98892(14) 0.0212(4) Uani 1 d . .
C10 C 0.20485(13) 0.52402(5) 0.88317(13) 0.0195(4) Uani 1 d . .
C11 C 0.30289(13) 0.50639(6) 0.86878(14) 0.0242(4) Uani 1 d . .
H11 H 0.3647 0.5165 0.9084 0.029 Uiso 1 calc . .
C12 C 0.31192(14) 0.47454(6) 0.79809(14) 0.0245(4) Uani 1 d . .
H12 H 0.38 0.4635 0.7897 0.029 Uiso 1 calc . .
C13 C 0.29705(13) 0.57608(6) 0.99625(14) 0.0213(4) Uani 1 d . .
C14 C 0.34406(14) 0.60764(6) 0.94189(14) 0.0260(4) Uani 1 d . .
C15 C 0.43952(15) 0.62458(6) 0.98490(15) 0.0289(4) Uani 1 d . .
H15 H 0.4737 0.6453 0.9477 0.035 Uiso 1 calc . .
C16 C 0.48661(14) 0.61217(6) 1.08033(15) 0.0274(4) Uani 1 d . .
C17 C 0.43674(14) 0.58092(6) 1.13233(15) 0.0252(4) Uani 1 d . .
H17 H 0.4673 0.5725 1.1983 0.03 Uiso 1 calc . .
C18 C 0.34368(14) 0.56165(6) 1.09074(14) 0.0224(4) Uani 1 d . .
C19 C 0.29420(17) 0.62233(7) 0.83877(16) 0.0391(5) Uani 1 d . .
H19A H 0.3363 0.6455 0.8143 0.059 Uiso 1 calc . .
H19B H 0.2222 0.6323 0.8448 0.059 Uiso 1 calc . .
H19C H 0.2917 0.5987 0.7902 0.059 Uiso 1 calc . .
C20 C 0.58946(15) 0.63165(7) 1.12521(17) 0.0366(5) Uani 1 d . .
H20A H 0.6445 0.6258 1.0803 0.055 Uiso 1 calc . .
H20B H 0.6103 0.6195 1.1929 0.055 Uiso 1 calc . .
H20C H 0.5805 0.6623 1.1316 0.055 Uiso 1 calc . .
C21 C 0.29641(15) 0.52554(6) 1.14500(15) 0.0292(4) Uani 1 d . .
H21A H 0.2214 0.5313 1.1502 0.044 Uiso 1 calc . .
H21B H 0.3338 0.5225 1.2138 0.044 Uiso 1 calc . .
H21C H 0.3032 0.4993 1.1064 0.044 Uiso 1 calc . .
C22 C 0.23221(13) 0.42414(6) 0.66264(13) 0.0208(4) Uani 1 d . .
C23 C 0.15312(13) 0.39340(6) 0.64592(13) 0.0220(4) Uani 1 d . .
H23 H 0.0963 0.3937 0.6872 0.026 Uiso 1 calc . .
C24 C 0.15465(14) 0.36214(6) 0.57042(13) 0.0215(4) Uani 1 d . .
C25 C 0.24023(13) 0.36234(6) 0.51138(13) 0.0216(4) Uani 1 d . .
H25 H 0.241 0.3423 0.4576 0.026 Uiso 1 calc . .
C26 C 0.32452(13) 0.39086(6) 0.52840(13) 0.0208(4) Uani 1 d . .
C27 C 0.31855(13) 0.42142(6) 0.60547(13) 0.0210(4) Uani 1 d . .
H27 H 0.3753 0.4409 0.6192 0.025 Uiso 1 calc . .
C28 C 0.00218(13) 0.31154(5) 0.63765(14) 0.0215(4) Uani 1 d . .
C29 C 0.05728(14) 0.29775(6) 0.73152(14) 0.0229(4) Uani 1 d . .
C30 C 0.00162(15) 0.28250(6) 0.80928(14) 0.0269(4) Uani 1 d . .
H30 H 0.0399 0.2733 0.8714 0.032 Uiso 1 calc . .
C31 C -0.10788(15) 0.28027(7) 0.79903(15) 0.0311(4) Uani 1 d . .
C32 C -0.16172(14) 0.29384(7) 0.70765(15) 0.0300(4) Uani 1 d . .
H32 H -0.2369 0.2931 0.6999 0.036 Uiso 1 calc . .
C33 C -0.10961(14) 0.30844(6) 0.62685(14) 0.0253(4) Uani 1 d . .
C34 C 0.17709(14) 0.29681(6) 0.75076(15) 0.0291(4) Uani 1 d . .
H34A H 0.2068 0.2909 0.6865 0.044 Uiso 1 calc . .
H34B H 0.199 0.2746 0.8007 0.044 Uiso 1 calc . .
H34C H 0.2028 0.3243 0.7775 0.044 Uiso 1 calc . .
C35 C -0.16735(17) 0.26259(9) 0.88311(16) 0.0466(6) Uani 1 d . .
H35A H -0.2313 0.2481 0.8528 0.07 Uiso 1 calc . .
H35B H -0.1871 0.2858 0.9268 0.07 Uiso 1 calc . .
H35C H -0.1221 0.2425 0.9242 0.07 Uiso 1 calc . .
C36 C -0.17729(15) 0.32007(7) 0.52934(15) 0.0329(5) Uani 1 d . .
H36A H -0.1642 0.3496 0.512 0.049 Uiso 1 calc . .
H36B H -0.2521 0.3164 0.539 0.049 Uiso 1 calc . .
H36C H -0.1595 0.3017 0.4737 0.049 Uiso 1 calc . .
C37 C 0.03582(14) 0.31637(6) 0.43305(14) 0.0271(4) Uani 1 d . .
C38 C 0.05090(15) 0.27447(7) 0.40310(16) 0.0342(5) Uani 1 d . .
C39 C 0.0333(6) 0.2679(3) 0.2892(5) 0.0448(8) Uani 0.493(7) d A 1
H39 H 0.039 0.2401 0.2626 0.054 Uiso 0.493(7) calc A 1
C40 C 0.0086(6) 0.3015(2) 0.2211(5) 0.0448(8) Uani 0.493(7) d A 1
C41 C -0.0077(6) 0.3408(3) 0.2594(6) 0.0448(8) Uani 0.493(7) d A 1
H41 H -0.0278 0.3637 0.2145 0.054 Uiso 0.493(7) calc A 1
C44 C -0.0016(4) 0.2934(3) 0.1066(4) 0.0448(8) Uani 0.493(7) d A 1
H44A H -0.0712 0.281 0.085 0.067 Uiso 0.493(7) calc A 1
H44B H 0.0539 0.2737 0.0907 0.067 Uiso 0.493(7) calc A 1
H44C H 0.0057 0.3201 0.0704 0.067 Uiso 0.493(7) calc A 1
C39' C 0.0411(6) 0.2600(3) 0.3089(5) 0.0448(8) Uani 0.507(7) d A 2
H39' H 0.0552 0.2311 0.2966 0.054 Uiso 0.507(7) calc A 2
C40' C 0.0105(5) 0.2864(2) 0.2280(6) 0.0448(8) Uani 0.507(7) d A 2
C41' C -0.0076(6) 0.3287(3) 0.2494(5) 0.0448(8) Uani 0.507(7) d A 2
H41' H -0.0283 0.3473 0.194 0.054 Uiso 0.507(7) calc A 2
C44' C -0.0052(4) 0.2702(2) 0.1184(4) 0.0448(8) Uani 0.507(7) d A 2
H94A H -0.0544 0.2462 0.1141 0.067 Uiso 0.507(7) calc A 2
H94B H 0.063 0.261 0.0977 0.067 Uiso 0.507(7) calc A 2
H94C H -0.0343 0.2928 0.0729 0.067 Uiso 0.507(7) calc A 2
C42 C 0.00433(16) 0.34674(8) 0.35727(16) 0.0392(5) Uani 1 d . .
C43 C 0.08337(19) 0.24077(7) 0.48082(19) 0.0439(6) Uani 1 d . .
H43A H 0.0915 0.2137 0.4459 0.066 Uiso 1 calc . .
H43B H 0.029 0.2379 0.5279 0.066 Uiso 1 calc . .
H43C H 0.1508 0.2486 0.5194 0.066 Uiso 1 calc . .
C45 C -0.02357(19) 0.39136(8) 0.3839(2) 0.0510(6) Uani 1 d . .
H75A H -0.0164 0.4099 0.3253 0.076 Uiso 1 calc . .
H75B H 0.0242 0.401 0.4428 0.076 Uiso 1 calc . .
H75C H -0.0967 0.3922 0.4009 0.076 Uiso 1 calc . .
C46 C 0.39350(13) 0.37222(6) 0.34745(13) 0.0219(4) Uani 1 d . .
C47 C 0.30253(14) 0.38474(6) 0.28350(14) 0.0251(4) Uani 1 d . .
C48 C 0.27212(15) 0.36307(7) 0.19309(15) 0.0299(4) Uani 1 d . .
H48 H 0.2101 0.3718 0.1518 0.036 Uiso 1 calc . .
C49 C 0.32922(15) 0.32911(6) 0.16120(14) 0.0287(4) Uani 1 d . .
C50 C 0.42327(15) 0.31878(6) 0.22011(14) 0.0270(4) Uani 1 d . .
H50 H 0.4661 0.2968 0.1974 0.032 Uiso 1 calc . .
C51 C 0.45650(14) 0.33954(6) 0.31113(14) 0.0233(4) Uani 1 d . .
C52 C 0.23883(16) 0.42333(7) 0.30641(17) 0.0350(5) Uani 1 d . .
H52A H 0.2454 0.4449 0.254 0.052 Uiso 1 calc . .
H52B H 0.2655 0.4346 0.3737 0.052 Uiso 1 calc . .
H52C H 0.1643 0.4154 0.3064 0.052 Uiso 1 calc . .
C53 C 0.29026(19) 0.30394(8) 0.06709(16) 0.0421(5) Uani 1 d . .
H53A H 0.2423 0.3215 0.0214 0.063 Uiso 1 calc . .
H53B H 0.2525 0.2788 0.0872 0.063 Uiso 1 calc . .
H53C H 0.3507 0.2953 0.0316 0.063 Uiso 1 calc . .
C54 C 0.55910(15) 0.32555(6) 0.37060(15) 0.0291(4) Uani 1 d . .
H54A H 0.5954 0.3055 0.3294 0.044 Uiso 1 calc . .
H54B H 0.544 0.3118 0.4342 0.044 Uiso 1 calc . .
H54C H 0.6044 0.3503 0.3868 0.044 Uiso 1 calc . .
C55 C 0.52927(14) 0.40914(6) 0.50181(14) 0.0233(4) Uani 1 d . .
C56 C 0.57415(15) 0.44320(6) 0.45165(15) 0.0290(4) Uani 1 d . .
C57 C 0.67451(16) 0.45816(7) 0.48776(17) 0.0359(5) Uani 1 d . .
H57 H 0.7038 0.481 0.4532 0.043 Uiso 1 calc . .
C58 C 0.73244(15) 0.44071(7) 0.57220(17) 0.0364(5) Uani 1 d . .
C59 C 0.68814(15) 0.40766(7) 0.62205(16) 0.0333(5) Uani 1 d . .
H59 H 0.727 0.3956 0.6807 0.04 Uiso 1 calc . .
C60 C 0.58819(14) 0.39154(6) 0.58881(14) 0.0260(4) Uani 1 d . .
C61 C 0.51397(18) 0.46461(7) 0.36053(18) 0.0401(5) Uani 1 d . .
H61A H 0.5616 0.4836 0.3283 0.06 Uiso 1 calc . .
H61B H 0.4553 0.481 0.3831 0.06 Uiso 1 calc . .
H61C H 0.486 0.4431 0.311 0.06 Uiso 1 calc . .
C62 C 0.84216(17) 0.45695(9) 0.6092(2) 0.0522(7) Uani 1 d . .
H62A H 0.882 0.4617 0.5504 0.078 Uiso 1 calc . .
H62B H 0.8792 0.436 0.655 0.078 Uiso 1 calc . .
H62C H 0.8363 0.4837 0.6461 0.078 Uiso 1 calc . .
C63 C 0.54985(15) 0.35342(7) 0.64320(15) 0.0315(4) Uani 1 d . .
H63A H 0.4731 0.3553 0.6446 0.047 Uiso 1 calc . .
H63B H 0.5846 0.3525 0.7134 0.047 Uiso 1 calc . .
H63C H 0.5669 0.3276 0.6069 0.047 Uiso 1 calc . .

loop_
_atom_site_aniso_label
_atom_site_aniso_U_11
_atom_site_aniso_U_22
_atom_site_aniso_U_33
_atom_site_aniso_U_23
_atom_site_aniso_U_13
_atom_site_aniso_U_12
S1 0.0149(2) 0.0351(3) 0.0297(3) -0.0075(2) -0.00170(17) 0.00533(19)
N1 0.0147(7) 0.0245(8) 0.0287(8) -0.0074(7) 0.0026(6) -0.0001(6)
B1 0.0171(9) 0.0202(10) 0.0274(11) -0.0018(8) 0.0023(8) 0.0029(8)
B2 0.0189(10) 0.0175(10) 0.0271(11) 0.0028(8) 0.0027(8) 0.0043(8)
C1 0.0186(9) 0.0215(9) 0.0235(9) -0.0014(7) 0.0032(7) 0.0002(7)
C2 0.0155(8) 0.0233(9) 0.0233(9) -0.0006(7) -0.0004(7) -0.0024(7)
C3 0.0151(8) 0.0224(9) 0.0219(9) 0.0011(7) 0.0024(7) 0.0007(7)
C4 0.0207(9) 0.0205(9) 0.0236(9) 0.0031(7) 0.0030(7) 0.0034(7)
C5 0.0187(9) 0.0269(10) 0.0288(10) 0.0053(8) 0.0041(7) 0.0041(7)
C6 0.0249(10) 0.0311(11) 0.0307(10) 0.0012(8) 0.0101(8) 0.0086(8)
C7 0.0305(10) 0.0293(11) 0.0334(11) -0.0069(9) 0.0074(8) 0.0050(8)
C8 0.0232(9) 0.0278(10) 0.0326(10) -0.0063(8) 0.0033(8) -0.0003(8)
C9 0.0188(8) 0.0195(9) 0.0254(9) 0.0007(7) 0.0036(7) 0.0027(7)
C10 0.0166(8) 0.0202(9) 0.0217(9) -0.0009(7) 0.0025(7) -0.0004(7)
C11 0.0138(8) 0.0289(10) 0.0296(10) -0.0063(8) 0.0008(7) -0.0021(7)
C12 0.0154(8) 0.0276(10) 0.0307(10) -0.0050(8) 0.0039(7) 0.0013(7)
C13 0.0154(8) 0.0223(9) 0.0264(9) -0.0070(7) 0.0025(7) 0.0009(7)
C14 0.0229(9) 0.0267(10) 0.0285(10) -0.0017(8) 0.0033(8) -0.0014(8)
C15 0.0238(10) 0.0269(10) 0.0361(11) -0.0006(8) 0.0046(8) -0.0054(8)
C16 0.0191(9) 0.0270(10) 0.0355(11) -0.0043(8) 0.0002(8) 0.0007(7)
C17 0.0200(9) 0.0261(10) 0.0289(10) -0.0028(8) -0.0002(7) 0.0013(7)
C18 0.0192(9) 0.0216(9) 0.0270(9) -0.0037(7) 0.0047(7) 0.0017(7)
C19 0.0339(11) 0.0435(13) 0.0386(12) 0.0099(10) -0.0020(9) -0.0087(10)
C20 0.0234(10) 0.0373(12) 0.0478(13) 0.0004(10) -0.0023(9) -0.0071(9)
C21 0.0278(10) 0.0288(10) 0.0310(11) 0.0017(8) 0.0024(8) -0.0028(8)
C22 0.0181(8) 0.0217(9) 0.0223(9) -0.0014(7) 0.0003(7) 0.0009(7)
C23 0.0175(8) 0.0255(9) 0.0232(9) -0.0003(7) 0.0033(7) -0.0001(7)
C24 0.0185(8) 0.0227(9) 0.0229(9) -0.0011(7) 0.0009(7) -0.0006(7)
C25 0.0208(9) 0.0212(9) 0.0226(9) -0.0021(7) 0.0012(7) 0.0006(7)
C26 0.0180(8) 0.0207(9) 0.0238(9) 0.0000(7) 0.0020(7) 0.0012(7)
C27 0.0159(8) 0.0214(9) 0.0250(9) -0.0010(7) -0.0004(7) -0.0020(7)
C28 0.0187(8) 0.0196(9) 0.0262(9) -0.0044(7) 0.0021(7) -0.0008(7)
C29 0.0211(9) 0.0225(9) 0.0249(9) -0.0054(7) 0.0022(7) -0.0016(7)
C30 0.0268(10) 0.0310(10) 0.0226(9) -0.0017(8) 0.0010(8) -0.0041(8)
C31 0.0257(10) 0.0429(12) 0.0255(10) -0.0062(9) 0.0070(8) -0.0064(9)
C32 0.0170(9) 0.0423(12) 0.0313(11) -0.0063(9) 0.0059(8) -0.0023(8)
C33 0.0198(9) 0.0272(10) 0.0290(10) -0.0051(8) 0.0030(7) -0.0003(7)
C34 0.0210(9) 0.0343(11) 0.0310(10) 0.0037(9) -0.0014(8) -0.0014(8)
C35 0.0305(12) 0.0802(18) 0.0302(12) -0.0024(12) 0.0085(9) -0.0168(12)
C36 0.0188(9) 0.0449(12) 0.0348(11) 0.0013(9) 0.0019(8) 0.0021(8)
C37 0.0168(9) 0.0382(11) 0.0263(10) -0.0034(8) 0.0032(7) -0.0084(8)
C38 0.0217(10) 0.0450(13) 0.0373(12) -0.0166(10) 0.0095(8) -0.0110(9)
C39 0.0377(7) 0.067(2) 0.0286(9) -0.0122(12) -0.0032(6) -0.0085(12)
C40 0.0377(7) 0.067(2) 0.0286(9) -0.0122(12) -0.0032(6) -0.0085(12)
C41 0.0377(7) 0.067(2) 0.0286(9) -0.0122(12) -0.0032(6) -0.0085(12)
C44 0.0377(7) 0.067(2) 0.0286(9) -0.0122(12) -0.0032(6) -0.0085(12)
C39' 0.0377(7) 0.067(2) 0.0286(9) -0.0122(12) -0.0032(6) -0.0085(12)
C40' 0.0377(7) 0.067(2) 0.0286(9) -0.0122(12) -0.0032(6) -0.0085(12)
C41' 0.0377(7) 0.067(2) 0.0286(9) -0.0122(12) -0.0032(6) -0.0085(12)
C44' 0.0377(7) 0.067(2) 0.0286(9) -0.0122(12) -0.0032(6) -0.0085(12)
C42 0.0214(10) 0.0633(16) 0.0317(11) 0.0063(11) -0.0023(8) -0.0072(10)
C43 0.0458(13) 0.0283(11) 0.0624(15) -0.0158(11) 0.0285(12) -0.0056(10)
C45 0.0371(13) 0.0545(15) 0.0599(16) 0.0269(13) -0.0008(11) 0.0041(11)
C46 0.0173(8) 0.0249(9) 0.0237(9) 0.0032(7) 0.0038(7) 0.0001(7)
C47 0.0201(9) 0.0280(10) 0.0272(10) 0.0059(8) 0.0026(7) 0.0007(7)
C48 0.0237(10) 0.0381(11) 0.0268(10) 0.0086(9) -0.0030(8) -0.0017(8)
C49 0.0303(10) 0.0320(11) 0.0230(10) 0.0026(8) -0.0010(8) -0.0051(8)
C50 0.0298(10) 0.0287(10) 0.0231(10) -0.0009(8) 0.0049(8) 0.0029(8)
C51 0.0205(9) 0.0264(9) 0.0232(9) 0.0019(7) 0.0037(7) 0.0011(7)
C52 0.0266(10) 0.0361(12) 0.0417(12) 0.0066(10) 0.0010(9) 0.0096(9)
C53 0.0483(14) 0.0465(14) 0.0285(11) -0.0015(10) -0.0089(10) -0.0043(11)
C54 0.0239(10) 0.0348(11) 0.0279(10) -0.0060(8) -0.0007(8) 0.0086(8)
C55 0.0199(9) 0.0233(9) 0.0274(10) -0.0061(8) 0.0063(7) 0.0006(7)
C56 0.0254(10) 0.0258(10) 0.0369(11) -0.0066(9) 0.0080(8) -0.0017(8)
C57 0.0299(11) 0.0295(11) 0.0503(13) -0.0097(10) 0.0144(10) -0.0087(9)
C58 0.0198(10) 0.0416(12) 0.0484(13) -0.0210(10) 0.0064(9) -0.0027(9)
C59 0.0210(9) 0.0437(12) 0.0347(11) -0.0116(9) 0.0002(8) 0.0025(9)
C60 0.0209(9) 0.0317(10) 0.0255(10) -0.0083(8) 0.0031(7) 0.0013(8)
C61 0.0403(12) 0.0313(11) 0.0493(14) 0.0062(10) 0.0073(10) -0.0052(9)
C62 0.0242(11) 0.0654(17) 0.0669(17) -0.0249(14) 0.0049(11) -0.0114(11)
C63 0.0255(10) 0.0408(12) 0.0272(10) 0.0017(9) -0.0014(8) 0.0036(9)

loop_
_atom_type_symbol
_atom_type_description
_atom_type_scat_dispersion_real
_atom_type_scat_dispersion_imag
_atom_type_scat_source
S S 0.1246 0.1234 'International Tables Vol C Tables 4.2.6.8 and 6.1.1.4'
N N 0.0061 0.0033 'International Tables Vol C Tables 4.2.6.8 and 6.1.1.4'
B B 0.0013 0.0007 'International Tables Vol C Tables 4.2.6.8 and 6.1.1.4'
C C 0.0033 0.0016 'International Tables Vol C Tables 4.2.6.8 and 6.1.1.4'
H H 0 0 'International Tables Vol C Tables 4.2.6.8 and 6.1.1.4'

loop_
_geom_angle_atom_site_label_1
_geom_angle_atom_site_label_2
_geom_angle_atom_site_label_3
_geom_angle
_geom_angle_site_symmetry_1
_geom_angle_site_symmetry_3
C3 S1 C4 102.05(8) . .
C10 N1 C9 124.11(14) . .
C10 N1 C13 117.32(14) . .
C9 N1 C13 118.05(14) . .
C24 B1 C37 115.50(15) . .
C24 B1 C28 120.85(16) . .
C37 B1 C28 123.64(16) . .
C26 B2 C55 119.74(16) . .
C26 B2 C46 116.95(15) . .
C55 B2 C46 123.31(15) . .
C12 C1 C2 116.63(16) . .
C12 C1 C22 122.40(15) . .
C2 C1 C22 120.97(15) . .
C3 C2 C1 122.15(16) . .
C3 C2 H2 118.9 . .
C1 C2 H2 118.9 . .
C2 C3 C10 120.73(15) . .
C2 C3 S1 116.51(13) . .
C10 C3 S1 122.72(13) . .
C5 C4 C9 120.24(17) . .
C5 C4 S1 116.72(14) . .
C9 C4 S1 122.92(13) . .
C6 C5 C4 121.09(17) . .
C6 C5 H5 119.5 . .
C4 C5 H5 119.5 . .
C7 C6 C5 118.96(17) . .
C7 C6 H6 120.5 . .
C5 C6 H6 120.5 . .
C6 C7 C8 120.56(18) . .
C6 C7 H7 119.7 . .
C8 C7 H7 119.7 . .
C7 C8 C9 121.20(18) . .
C7 C8 H8 119.4 . .
C9 C8 H8 119.4 . .
C8 C9 C4 117.90(16) . .
C8 C9 N1 120.23(16) . .
C4 C9 N1 121.87(16) . .
C11 C10 C3 117.31(16) . .
C11 C10 N1 120.13(15) . .
C3 C10 N1 122.55(15) . .
C12 C11 C10 121.39(16) . .
C12 C11 H11 119.3 . .
C10 C11 H11 119.3 . .
C11 C12 C1 121.75(16) . .
C11 C12 H12 119.1 . .
C1 C12 H12 119.1 . .
C18 C13 C14 121.63(16) . .
C18 C13 N1 119.95(16) . .
C14 C13 N1 118.41(16) . .
C15 C14 C13 117.98(17) . .
C15 C14 C19 120.80(17) . .
C13 C14 C19 121.21(17) . .
C16 C15 C14 122.16(18) . .
C16 C15 H15 118.9 . .
C14 C15 H15 118.9 . .
C15 C16 C17 118.01(17) . .
C15 C16 C20 120.71(18) . .
C17 C16 C20 121.27(18) . .
C18 C17 C16 122.06(18) . .
C18 C17 H17 119 . .
C16 C17 H17 119 . .
C17 C18 C13 118.05(17) . .
C17 C18 C21 120.80(17) . .
C13 C18 C21 121.14(16) . .
C14 C19 H19A 109.5 . .
C14 C19 H19B 109.5 . .
H19A C19 H19B 109.5 . .
C14 C19 H19C 109.5 . .
H19A C19 H19C 109.5 . .
H19B C19 H19C 109.5 . .
C16 C20 H20A 109.5 . .
C16 C20 H20B 109.5 . .
H20A C20 H20B 109.5 . .
C16 C20 H20C 109.5 . .
H20A C20 H20C 109.5 . .
H20B C20 H20C 109.5 . .
C18 C21 H21A 109.5 . .
C18 C21 H21B 109.5 . .
H21A C21 H21B 109.5 . .
C18 C21 H21C 109.5 . .
H21A C21 H21C 109.5 . .
H21B C21 H21C 109.5 . .
C23 C22 C27 117.75(16) . .
C23 C22 C1 120.48(15) . .
C27 C22 C1 121.77(16) . .
C22 C23 C24 122.41(16) . .
C22 C23 H23 118.8 . .
C24 C23 H23 118.8 . .
C23 C24 C25 117.36(16) . .
C23 C24 B1 121.78(15) . .
C25 C24 B1 120.79(16) . .
C26 C25 C24 122.71(16) . .
C26 C25 H25 118.6 . .
C24 C25 H25 118.6 . .
C25 C26 C27 117.19(15) . .
C25 C26 B2 121.34(16) . .
C27 C26 B2 121.31(15) . .
C22 C27 C26 122.39(16) . .
C22 C27 H27 118.8 . .
C26 C27 H27 118.8 . .
C33 C28 C29 117.49(16) . .
C33 C28 B1 120.72(16) . .
C29 C28 B1 121.79(15) . .
C30 C29 C28 120.18(16) . .
C30 C29 C34 116.86(17) . .
C28 C29 C34 122.90(16) . .
C31 C30 C29 122.10(18) . .
C31 C30 H30 119 . .
C29 C30 H30 119 . .
C32 C31 C30 117.78(17) . .
C32 C31 C35 120.62(18) . .
C30 C31 C35 121.59(19) . .
C31 C32 C33 122.27(17) . .
C31 C32 H32 118.9 . .
C33 C32 H32 118.9 . .
C32 C33 C28 120.13(17) . .
C32 C33 C36 117.04(16) . .
C28 C33 C36 122.82(17) . .
C29 C34 H34A 109.5 . .
C29 C34 H34B 109.5 . .
H34A C34 H34B 109.5 . .
C29 C34 H34C 109.5 . .
H34A C34 H34C 109.5 . .
H34B C34 H34C 109.5 . .
C31 C35 H35A 109.5 . .
C31 C35 H35B 109.5 . .
H35A C35 H35B 109.5 . .
C31 C35 H35C 109.5 . .
H35A C35 H35C 109.5 . .
H35B C35 H35C 109.5 . .
C33 C36 H36A 109.5 . .
C33 C36 H36B 109.5 . .
H36A C36 H36B 109.5 . .
C33 C36 H36C 109.5 . .
H36A C36 H36C 109.5 . .
H36B C36 H36C 109.5 . .
C38 C37 C42 118.78(19) . .
C38 C37 B1 120.04(18) . .
C42 C37 B1 121.03(18) . .
C39' C38 C37 126.3(5) . .
C39' C38 C43 112.8(5) . .
C37 C38 C43 120.95(18) . .
C37 C38 C39 113.6(4) . .
C43 C38 C39 125.4(4) . .
C40 C39 C38 122.0(7) . .
C40 C39 H39 119 . .
C38 C39 H39 119 . .
C41 C40 C39 119.0(6) . .
C41 C40 C44 121.4(5) . .
C39 C40 C44 119.5(6) . .
C42 C41 C40 119.6(7) . .
C42 C41 H41 120.2 . .
C40 C41 H41 120.2 . .
C40 C44 H44A 109.5 . .
C40 C44 H44B 109.5 . .
H44A C44 H44B 109.5 . .
C40 C44 H44C 109.5 . .
H44A C44 H44C 109.5 . .
H44B C44 H44C 109.5 . .
C38 C39' C40' 120.7(8) . .
C38 C39' H39' 119.7 . .
C40' C39' H39' 119.7 . .
C39' C40' C41' 117.7(6) . .
C39' C40' C44' 121.7(5) . .
C41' C40' C44' 120.6(6) . .
C40' C41' C42 123.1(6) . .
C40' C41' H41' 118.4 . .
C42 C41' H41' 118.4 . .
C40' C44' H44A 109.5 . .
C40' C44' H44B 109.5 . .
H44A C44' H44B 109.5 . .
C40' C44' H44C 109.5 . .
H44A C44' H44C 109.5 . .
H44B C44' H44C 109.5 . .
C41 C42 C37 126.8(5) . .
C41 C42 C45 111.2(4) . .
C37 C42 C45 122.0(2) . .
C37 C42 C41' 113.4(4) . .
C45 C42 C41' 124.4(4) . .
C38 C43 H43A 109.5 . .
C38 C43 H43B 109.5 . .
H43A C43 H43B 109.5 . .
C38 C43 H43C 109.5 . .
H43A C43 H43C 109.5 . .
H43B C43 H43C 109.5 . .
C42 C45 H45A 109.5 . .
C42 C45 H45B 109.5 . .
H45A C45 H45B 109.5 . .
C42 C45 H45C 109.5 . .
H45A C45 H45C 109.5 . .
H45B C45 H45C 109.5 . .
C47 C46 C51 117.32(17) . .
C47 C46 B2 120.93(16) . .
C51 C46 B2 121.51(15) . .
C48 C47 C46 120.41(17) . .
C48 C47 C52 117.51(17) . .
C46 C47 C52 121.97(17) . .
C49 C48 C47 122.25(18) . .
C49 C48 H48 118.9 . .
C47 C48 H48 118.9 . .
C48 C49 C50 117.39(18) . .
C48 C49 C53 121.32(18) . .
C50 C49 C53 121.29(19) . .
C51 C50 C49 122.14(18) . .
C51 C50 H50 118.9 . .
C49 C50 H50 118.9 . .
C50 C51 C46 120.15(17) . .
C50 C51 C54 118.20(16) . .
C46 C51 C54 121.64(16) . .
C47 C52 H52A 109.5 . .
C47 C52 H52B 109.5 . .
H52A C52 H52B 109.5 . .
C47 C52 H52C 109.5 . .
H52A C52 H52C 109.5 . .
H52B C52 H52C 109.5 . .
C49 C53 H53A 109.5 . .
C49 C53 H53B 109.5 . .
H53A C53 H53B 109.5 . .
C49 C53 H53C 109.5 . .
H53A C53 H53C 109.5 . .
H53B C53 H53C 109.5 . .
C51 C54 H54A 109.5 . .
C51 C54 H54B 109.5 . .
H54A C54 H54B 109.5 . .
C51 C54 H54C 109.5 . .
H54A C54 H54C 109.5 . .
H54B C54 H54C 109.5 . .
C60 C55 C56 118.16(17) . .
C60 C55 B2 121.70(16) . .
C56 C55 B2 120.11(17) . .
C57 C56 C55 119.95(19) . .
C57 C56 C61 119.01(18) . .
C55 C56 C61 121.02(17) . .
C58 C57 C56 121.9(2) . .
C58 C57 H57 119.1 . .
C56 C57 H57 119.1 . .
C57 C58 C59 118.25(18) . .
C57 C58 C62 121.1(2) . .
C59 C58 C62 120.7(2) . .
C58 C59 C60 122.0(2) . .
C58 C59 H59 119 . .
C60 C59 H59 119 . .
C59 C60 C55 119.74(18) . .
C59 C60 C63 118.23(18) . .
C55 C60 C63 121.88(17) . .
C56 C61 H61A 109.5 . .
C56 C61 H61B 109.5 . .
H61A C61 H61B 109.5 . .
C56 C61 H61C 109.5 . .
H61A C61 H61C 109.5 . .
H61B C61 H61C 109.5 . .
C58 C62 H62A 109.5 . .
C58 C62 H62B 109.5 . .
H62A C62 H62B 109.5 . .
C58 C62 H62C 109.5 . .
H62A C62 H62C 109.5 . .
H62B C62 H62C 109.5 . .
C60 C63 H63A 109.5 . .
C60 C63 H63B 109.5 . .
H63A C63 H63B 109.5 . .
C60 C63 H63C 109.5 . .
H63A C63 H63C 109.5 . .
H63B C63 H63C 109.5 . .

loop_
_geom_bond_atom_site_label_1
_geom_bond_atom_site_label_2
_geom_bond_distance
_geom_bond_site_symmetry_2
S1 C3 1.7559(17) .
S1 C4 1.7581(18) .
N1 C10 1.404(2) .
N1 C9 1.412(2) .
N1 C13 1.443(2) .
B1 C24 1.567(3) .
B1 C37 1.572(3) .
B1 C28 1.574(3) .
B2 C26 1.575(3) .
B2 C55 1.576(3) .
B2 C46 1.578(3) .
C1 C12 1.393(2) .
C1 C2 1.397(2) .
C1 C22 1.481(2) .
C2 C3 1.385(2) .
C2 H2 0.95 .
C3 C10 1.399(2) .
C4 C5 1.390(2) .
C4 C9 1.400(2) .
C5 C6 1.387(3) .
C5 H5 0.95 .
C6 C7 1.378(3) .
C6 H6 0.95 .
C7 C8 1.387(3) .
C7 H7 0.95 .
C8 C9 1.398(3) .
C8 H8 0.95 .
C10 C11 1.396(2) .
C11 C12 1.383(2) .
C11 H11 0.95 .
C12 H12 0.95 .
C13 C18 1.394(3) .
C13 C14 1.398(3) .
C14 C15 1.390(3) .
C14 C19 1.507(3) .
C15 C16 1.387(3) .
C15 H15 0.95 .
C16 C17 1.392(3) .
C16 C20 1.507(3) .
C17 C18 1.389(2) .
C17 H17 0.95 .
C18 C21 1.504(3) .
C19 H19A 0.98 .
C19 H19B 0.98 .
C19 H19C 0.98 .
C20 H20A 0.98 .
C20 H20B 0.98 .
C20 H20C 0.98 .
C21 H21A 0.98 .
C21 H21B 0.98 .
C21 H21C 0.98 .
C22 C23 1.398(2) .
C22 C27 1.398(2) .
C23 C24 1.402(2) .
C23 H23 0.95 .
C24 C25 1.403(2) .
C25 C26 1.399(2) .
C25 H25 0.95 .
C26 C27 1.407(2) .
C27 H27 0.95 .
C28 C33 1.416(2) .
C28 C29 1.421(3) .
C29 C30 1.391(3) .
C29 C34 1.517(2) .
C30 C31 1.386(3) .
C30 H30 0.95 .
C31 C32 1.385(3) .
C31 C35 1.512(3) .
C32 C33 1.390(3) .
C32 H32 0.95 .
C33 C36 1.511(3) .
C34 H34A 0.98 .
C34 H34B 0.98 .
C34 H34C 0.98 .
C35 H35A 0.98 .
C35 H35B 0.98 .
C35 H35C 0.98 .
C36 H36A 0.98 .
C36 H36B 0.98 .
C36 H36C 0.98 .
C37 C38 1.400(3) .
C37 C42 1.410(3) .
C38 C39' 1.313(7) .
C38 C43 1.502(3) .
C38 C39 1.504(7) .
C39 C40 1.405(9) .
C39 H39 0.95 .
C40 C41 1.363(8) .
C40 C44 1.518(8) .
C41 C42 1.293(7) .
C41 H41 0.95 .
C44 H44A 0.98 .
C44 H44B 0.98 .
C44 H44C 0.98 .
C39' C40' 1.375(8) .
C39' H39' 0.95 .
C40' C41' 1.389(8) .
C40' C44' 1.522(7) .
C41' C42 1.521(7) .
C41' H41' 0.95 .
C44' H44A 0.98 .
C44' H44B 0.98 .
C44' H44C 0.98 .
C42 C45 1.504(3) .
C43 H43A 0.98 .
C43 H43B 0.98 .
C43 H43C 0.98 .
C45 H45A 0.98 .
C45 H45B 0.98 .
C45 H45C 0.98 .
C46 C47 1.411(2) .
C46 C51 1.420(2) .
C47 C48 1.390(3) .
C47 C52 1.511(3) .
C48 C49 1.385(3) .
C48 H48 0.95 .
C49 C50 1.392(3) .
C49 C53 1.509(3) .
C50 C51 1.390(3) .
C50 H50 0.95 .
C51 C54 1.513(2) .
C52 H52A 0.98 .
C52 H52B 0.98 .
C52 H52C 0.98 .
C53 H53A 0.98 .
C53 H53B 0.98 .
C53 H53C 0.98 .
C54 H54A 0.98 .
C54 H54B 0.98 .
C54 H54C 0.98 .
C55 C60 1.412(3) .
C55 C56 1.414(3) .
C56 C57 1.395(3) .
C56 C61 1.510(3) .
C57 C58 1.380(3) .
C57 H57 0.95 .
C58 C59 1.384(3) .
C58 C62 1.517(3) .
C59 C60 1.395(3) .
C59 H59 0.95 .
C60 C63 1.508(3) .
C61 H61A 0.98 .
C61 H61B 0.98 .
C61 H61C 0.98 .
C62 H62A 0.98 .
C62 H62B 0.98 .
C62 H62C 0.98 .
C63 H63A 0.98 .
C63 H63B 0.98 .
C63 H63C 0.98 .
